data_1567119
loop_
_publ_author_name
'Jir\'at, Jan'
'Babor, Martin'
'Ridvan, Lud\<ek'
'Sko\<repov\'a, Eli\<ska'
'Du\<sek, Michal'
'\<So\'o\<s, Miroslav'

_publ_section_title
;
 Structure--property relations of a unique and systematic dataset of 19
 isostructural multicomponent apremilast forms
;
_journal_coeditor_code ED5027
_journal_issue 4
_journal_name_full IUCrJ
_journal_page_first
;
;
_journal_paper_doi 10.1107/S2052252522005577
_journal_volume 9
_journal_year 2022
_chemical_absolute_configuration ad
_chemical_formula_moiety 'C25.50 H28.00 N2 O7.50 S1'
_chemical_formula_sum 'C25.5 H28 N2 O7.5 S'
_chemical_formula_weight 514.58
_space_group_IT_number 92
_space_group_name_Hall 'P 4abw 2nw'
_space_group_name_H-M_alt 'P 41 21 2'
_symmetry_cell_setting tetragonal
_symmetry_space_group_name_H-M 'P 41 21 2'
_atom_sites_solution_hydrogens difmap
_atom_sites_solution_primary direct
_cell_angle_alpha 90
_cell_angle_beta 90
_cell_angle_gamma 90
_cell_formula_units_Z 8
_cell_length_a 12.88850(10)
_cell_length_b 12.88850(10)
_cell_length_c 29.52270(10)
_cell_measurement_reflns_used 39017
_cell_measurement_temperature 120
_cell_measurement_theta_max 67
_cell_measurement_theta_min 4
_cell_volume 4904.12(6)
_computing_cell_refinement 'CrysAlisPro, (Agilent, 2011)'
_computing_data_collection 'SuperNova, (Oxford Diffraction, 2010)'
_computing_data_reduction 'CrysAlisPro, (Agilent, 2011)'
_computing_molecular_graphics 'CAMERON (Watkin et al., 1996)'
_computing_publication_material 'CRYSTALS (Betteridge et al., 2003)'
_computing_structure_refinement 'CRYSTALS (Betteridge et al., 2003)'
_computing_structure_solution 'SIR92 (Altomare et al., 1994)'
_diffrn_ambient_temperature 120
_diffrn_measured_fraction_theta_full 1.000
_diffrn_measured_fraction_theta_max 1.000
_diffrn_measurement_device Area
_diffrn_measurement_device_type 'Oxford Diffraction SuperNova'
_diffrn_measurement_method \w
_diffrn_radiation_monochromator graphite
_diffrn_radiation_type 'Cu K\a'
_diffrn_radiation_wavelength 1.54180
_diffrn_reflns_av_R_equivalents 0.031
_diffrn_reflns_limit_h_max 15
_diffrn_reflns_limit_h_min -15
_diffrn_reflns_limit_k_max 15
_diffrn_reflns_limit_k_min -15
_diffrn_reflns_limit_l_max 35
_diffrn_reflns_limit_l_min -35
_diffrn_reflns_number 61003
_diffrn_reflns_theta_full 67.603
_diffrn_reflns_theta_max 67.603
_diffrn_reflns_theta_min 3.742
_diffrn_standards_number 0
_exptl_absorpt_coefficient_mu 1.616
_exptl_absorpt_correction_T_max 0.80
_exptl_absorpt_correction_T_min 0.15
_exptl_absorpt_correction_type multi-scan
_exptl_absorpt_process_details 'CrysAlisPro, (Agilent, 2011)'
_exptl_crystal_colour colorless
_exptl_crystal_density_diffrn 1.394
_exptl_crystal_density_method 'not measured'
_exptl_crystal_description block
_exptl_crystal_F_000 2167.988
_exptl_crystal_size_max 0.221
_exptl_crystal_size_mid 0.211
_exptl_crystal_size_min 0.138
_refine_diff_density_max 0.76
_refine_diff_density_min -0.35
_refine_ls_abs_structure_details 'Flack (1983), 1823 Friedel-pairs'
_refine_ls_abs_structure_Flack 0.010(16)
_refine_ls_extinction_method None
_refine_ls_goodness_of_fit_ref 1.1032
_refine_ls_hydrogen_treatment constr
_refine_ls_matrix_type full
_refine_ls_number_parameters 333
_refine_ls_number_reflns 4440
_refine_ls_number_restraints 8
_refine_ls_R_factor_all 0.0332
_refine_ls_R_factor_gt 0.0323
_refine_ls_shift/su_max 0.0026974
_refine_ls_shift/su_mean 0.0000503
_refine_ls_structure_factor_coef Fsqd
_refine_ls_weighting_details
;
 Method, part 1, Chebychev polynomial, (Watkin, 1994, Prince, 1982) 
 [weight] = 1.0/[A~0~*T~0~(x)+A~1~*T~1~(x) ... +A~n-1~]*T~n-1~(x)] 
 where A~i~ are the Chebychev coefficients listed below and x= Fcalc/Fmax 
 Method = Robust Weighting (Prince, 1982) 
 W = [weight] * [1-(deltaF/6*sigmaF)^2^]^2^ 
 A~i~ are: 
 421. 573. 219. 
;
_refine_ls_weighting_scheme calc
_refine_ls_wR_factor_all 0.0459
_refine_ls_wR_factor_gt 0.0453
_refine_ls_wR_factor_ref 0.0459
_reflns_limit_h_max 10
_reflns_limit_h_min -10
_reflns_limit_k_max 15
_reflns_limit_k_min 0
_reflns_limit_l_max 35
_reflns_limit_l_min 0
_reflns_number_gt 4342
_reflns_number_total 4440
_reflns_threshold_expression I>2.0\s(I)
_oxford_diffrn_Wilson_B_factor 1.95
_oxford_diffrn_Wilson_scale 0.09
_oxford_refine_ls_r_factor_ref 0.0332
_oxford_refine_ls_scale 3.261(13)
_oxford_reflns_number_all 4440
_oxford_reflns_threshold_expression_ref I>-3.0\s(I)
_cod_data_source_file ed5027.cif
_cod_data_source_block apremilastanisol
_cod_original_cell_volume 4904.12(8)
_cod_original_sg_symbol_H-M 'P 41 21 2 '
_cod_original_formula_sum 'C25.50 H28.00 N2 O7.50 S1'
_cod_database_code 1567119

loop_
_symmetry_equiv_pos_as_xyz
x,y,z
-y+1/2,x+1/2,z+1/4
-x,-y,z+1/2
y+1/2,-x+1/2,z+3/4
-x+1/2,y+1/2,-z+1/4
y,x,-z
x+1/2,-y+1/2,-z+3/4
-y,-x,-z+1/2

loop_
_atom_site_label
_atom_site_type_symbol
_atom_site_fract_x
_atom_site_fract_y
_atom_site_fract_z
_atom_site_U_iso_or_equiv
_atom_site_occupancy
_atom_site_adp_type
_atom_site_refinement_flags_posn
_atom_site_refinement_flags_adp
_atom_site_refinement_flags_occupancy
_atom_site_disorder_assembly
_atom_site_disorder_group
_atom_site_attached_hydrogens
S1 S 0.40256(4) 0.16203(4) 0.463269(18) 0.0232 1.0000 Uani . . . . . .
O2 O 0.31052(12) 0.21085(12) 0.44540(5) 0.0294 1.0000 Uani . . . . . .
O3 O 0.44436(12) 0.07517(12) 0.43880(5) 0.0319 1.0000 Uani . . . . . .
C4 C 0.37759(19) 0.12371(19) 0.51958(7) 0.0342 1.0000 Uani . . . . . .
C5 C 0.50031(16) 0.25750(16) 0.47003(6) 0.0211 1.0000 Uani . . . . . .
C6 C 0.54509(16) 0.29622(16) 0.42514(6) 0.0201 1.0000 Uani . . . . . .
N7 N 0.46407(13) 0.34358(13) 0.39649(5) 0.0194 1.0000 Uani . . . . . .
C8 C 0.43542(15) 0.30528(16) 0.35393(6) 0.0189 1.0000 Uani . . . . . .
C9 C 0.34475(16) 0.36737(15) 0.33910(7) 0.0192 1.0000 Uani . . . . . .
C10 C 0.32183(16) 0.43851(16) 0.37257(7) 0.0210 1.0000 Uani . . . . . .
C11 C 0.39785(16) 0.42352(15) 0.41017(7) 0.0200 1.0000 Uani . . . . . .
O12 O 0.47862(11) 0.23406(11) 0.33434(4) 0.0238 1.0000 Uani . . . . . .
O13 O 0.40403(12) 0.46926(11) 0.44562(5) 0.0257 1.0000 Uani . . . . . .
C14 C 0.28966(16) 0.36325(15) 0.29875(7) 0.0207 1.0000 Uani . . . . . .
C15 C 0.20800(16) 0.43430(16) 0.29406(7) 0.0240 1.0000 Uani . . . . . .
C16 C 0.18482(17) 0.50396(17) 0.32862(7) 0.0279 1.0000 Uani . . . . . .
C17 C 0.24149(17) 0.50854(17) 0.36869(7) 0.0254 1.0000 Uani . . . . . .
N18 N 0.32062(13) 0.29195(13) 0.26578(5) 0.0220 1.0000 Uani . . . . . .
C19 C 0.28006(17) 0.27599(17) 0.22352(7) 0.0239 1.0000 Uani . . . . . .
C20 C 0.34240(18) 0.20240(18) 0.19486(7) 0.0301 1.0000 Uani . . . . . .
O21 O 0.20137(11) 0.31796(12) 0.21001(5) 0.0299 1.0000 Uani . . . . . .
C22 C 0.63718(16) 0.36884(16) 0.43235(7) 0.0208 1.0000 Uani . . . . . .
C23 C 0.65132(16) 0.42295(16) 0.47321(7) 0.0219 1.0000 Uani . . . . . .
C24 C 0.73707(16) 0.48613(16) 0.47911(7) 0.0225 1.0000 Uani . . . . . .
C25 C 0.81033(17) 0.49640(17) 0.44397(7) 0.0252 1.0000 Uani . . . . . .
C26 C 0.79545(17) 0.44337(17) 0.40400(7) 0.0267 1.0000 Uani . . . . . .
C27 C 0.70926(16) 0.37950(17) 0.39837(7) 0.0241 1.0000 Uani . . . . . .
O28 O 0.75666(12) 0.54271(12) 0.51777(5) 0.0290 1.0000 Uani . . . . . .
C29 C 0.67935(17) 0.53842(19) 0.55282(7) 0.0311 1.0000 Uani . . . . . .
C30 C 0.7105(2) 0.6129(2) 0.58952(9) 0.0508 1.0000 Uani . . . . . .
O31 O 0.89353(12) 0.55971(12) 0.45321(5) 0.0326 1.0000 Uani . . . . . .
C32 C 0.96278(19) 0.5778(2) 0.41645(8) 0.0484 1.0000 Uani . . . . . .
O40 O 1.1500(4) 1.1031(4) 0.0325(2) 0.1058 0.5000 Uani . . . . . .
C41 C 1.1917(3) 1.1917(3) 0.000000(10) 0.1315 1.0000 Uani S T . . . .
C42 C 1.0686(3) 1.0398(3) 0.02287(16) 0.1111 1.0000 Uani . U . . . .
C43 C 1.0150(4) 0.9624(4) 0.04385(16) 0.1049 1.0000 Uani . . . . . .
C44 C 0.9384(3) 0.9125(2) 0.02191(11) 0.0636 1.0000 Uani . U . . . .
H201 H 0.3072 0.1856 0.1686 0.0451 1.0000 Uiso R . . . . .
H203 H 0.4061 0.2383 0.1863 0.0460 1.0000 Uiso R . . . . .
H202 H 0.3612 0.1424 0.2117 0.0451 1.0000 Uiso R . . . . .
H151 H 0.1665 0.4351 0.2670 0.0289 1.0000 Uiso R . . . . .
H161 H 0.1294 0.5517 0.3240 0.0327 1.0000 Uiso R . . . . .
H171 H 0.2283 0.5542 0.3920 0.0307 1.0000 Uiso R . . . . .
H303 H 0.6595 0.6143 0.6135 0.0750 1.0000 Uiso R . . . . .
H301 H 0.7770 0.5964 0.6020 0.0746 1.0000 Uiso R . . . . .
H302 H 0.7144 0.6816 0.5772 0.0737 1.0000 Uiso R . . . . .
H291 H 0.6751 0.4656 0.5659 0.0365 1.0000 Uiso R . . . . .
H292 H 0.6095 0.5571 0.5402 0.0371 1.0000 Uiso R . . . . .
H321 H 1.0171 0.6221 0.4286 0.0719 1.0000 Uiso R . . . . .
H323 H 0.9951 0.5128 0.4068 0.0728 1.0000 Uiso R . . . . .
H322 H 0.9302 0.6090 0.3909 0.0729 1.0000 Uiso R . . . . .
H271 H 0.7007 0.3432 0.3707 0.0279 1.0000 Uiso R . . . . .
H261 H 0.8443 0.4495 0.3805 0.0308 1.0000 Uiso R . . . . .
H231 H 0.6019 0.4167 0.4969 0.0252 1.0000 Uiso R . . . . .
H61 H 0.5706 0.2361 0.4085 0.0235 1.0000 Uiso R . . . . .
H52 H 0.5538 0.2256 0.4887 0.0244 1.0000 Uiso R . . . . .
H51 H 0.4698 0.3157 0.4866 0.0236 1.0000 Uiso R . . . . .
H42 H 0.3548 0.1843 0.5365 0.0501 1.0000 Uiso R . . . . .
H41 H 0.4422 0.0927 0.5319 0.0510 1.0000 Uiso R . . . . .
H43 H 0.3203 0.0721 0.5173 0.0500 1.0000 Uiso R . . . . .
H441 H 0.8989 0.8591 0.0369 0.0781 1.0000 Uiso R . . . . .
H431 H 1.0334 0.9456 0.0734 0.1265 1.0000 Uiso R . . . . .
H181 H 0.3734 0.2539 0.2739 0.0315 1.0000 Uiso R . . . . .
H414 H 1.2488 1.2254 0.0140 0.1514 0.5000 Uiso R . . . . .
H416 H 1.1381 1.2407 -0.0055 0.1514 0.5000 Uiso R . . . . .
H415 H 1.2134 1.1620 -0.0279 0.1514 0.5000 Uiso R . . . . .
H421 H 1.1238 1.0744 0.0379 0.1287 0.5000 Uiso R . . . . .

loop_
_atom_site_aniso_label
_atom_site_aniso_U_11
_atom_site_aniso_U_22
_atom_site_aniso_U_33
_atom_site_aniso_U_23
_atom_site_aniso_U_13
_atom_site_aniso_U_12
S1 0.0245(3) 0.0241(3) 0.0210(2) 0.0018(2) -0.0014(2) -0.0049(2)
O2 0.0249(8) 0.0348(9) 0.0286(8) 0.0034(7) -0.0045(7) -0.0028(7)
O3 0.0356(9) 0.0255(9) 0.0346(9) -0.0040(7) -0.0011(7) -0.0048(7)
C4 0.0387(15) 0.0371(14) 0.0267(12) 0.0093(10) 0.0024(11) -0.0062(10)
C5 0.0225(11) 0.0230(11) 0.0178(10) -0.0008(9) -0.0014(9) -0.0034(8)
C6 0.0229(11) 0.0205(11) 0.0170(10) -0.0013(9) 0.0003(9) 0.0013(9)
N7 0.0202(9) 0.0203(9) 0.0177(8) -0.0015(7) 0.0013(7) 0.0001(7)
C8 0.0197(11) 0.0205(11) 0.0166(9) 0.0008(8) 0.0030(8) -0.0022(8)
C9 0.0205(11) 0.0180(10) 0.0193(10) 0.0008(8) 0.0039(9) -0.0019(8)
C10 0.0223(11) 0.0196(11) 0.0213(10) -0.0002(8) 0.0039(9) -0.0037(8)
C11 0.0205(11) 0.0189(11) 0.0205(10) 0.0003(9) 0.0041(9) -0.0013(9)
O12 0.0251(8) 0.0254(8) 0.0210(7) -0.0033(6) 0.0019(6) 0.0043(6)
O13 0.0328(9) 0.0251(8) 0.0193(7) -0.0061(6) 0.0019(7) -0.0006(7)
C14 0.0200(11) 0.0210(11) 0.0212(11) -0.0007(8) 0.0034(9) -0.0032(9)
C15 0.0226(11) 0.0242(12) 0.0253(11) 0.0017(9) -0.0008(9) -0.0006(9)
C16 0.0229(12) 0.0240(12) 0.0369(13) -0.0010(10) -0.0001(10) 0.0037(10)
C17 0.0284(12) 0.0224(12) 0.0255(11) -0.0037(9) 0.0058(9) 0.0026(10)
N18 0.0212(9) 0.0245(10) 0.0203(9) -0.0027(8) -0.0013(7) 0.0029(8)
C19 0.0262(12) 0.0243(12) 0.0211(11) 0.0011(9) 0.0023(9) -0.0065(9)
C20 0.0333(13) 0.0350(13) 0.0220(11) -0.0067(10) 0.0006(10) 0.0015(11)
O21 0.0296(9) 0.0356(9) 0.0244(8) -0.0002(7) -0.0064(7) 0.0043(7)
C22 0.0203(11) 0.0217(11) 0.0205(10) 0.0015(8) 0.0006(8) 0.0019(9)
C23 0.0208(11) 0.0222(11) 0.0227(10) 0.0002(9) 0.0047(9) -0.0003(8)
C24 0.0219(11) 0.0217(11) 0.0239(10) -0.0014(9) -0.0006(9) 0.0010(8)
C25 0.0205(11) 0.0263(12) 0.0289(11) 0.0061(10) 0.0002(9) -0.0007(9)
C26 0.0218(12) 0.0323(13) 0.0259(11) 0.0045(10) 0.0040(10) 0.0016(9)
C27 0.0267(12) 0.0261(12) 0.0195(10) 0.0001(9) 0.0014(9) 0.0039(9)
O28 0.0268(8) 0.0305(9) 0.0296(8) -0.0087(7) 0.0020(7) -0.0053(7)
C29 0.0247(12) 0.0396(14) 0.0289(11) -0.0112(11) 0.0024(10) -0.0011(11)
C30 0.0380(16) 0.072(2) 0.0425(15) -0.0269(15) 0.0061(13) -0.0098(14)
O31 0.0249(8) 0.0380(9) 0.0350(9) 0.0046(7) 0.0003(7) -0.0114(7)
C32 0.0299(14) 0.081(2) 0.0345(14) 0.0229(14) -0.0057(11) -0.0232(14)
O40 0.072(4) 0.080(4) 0.166(6) -0.054(4) 0.011(4) 0.012(3)
C41 0.091(3) 0.091(3) 0.213(9) -0.056(4) 0.056(4) -0.050(4)
C42 0.039(2) 0.071(3) 0.224(6) -0.088(3) 0.035(3) -0.004(2)
C43 0.089(3) 0.114(4) 0.111(4) -0.059(3) -0.015(3) 0.063(3)
C44 0.058(2) 0.0409(17) 0.092(2) -0.0159(18) 0.0241(18) 0.0093(15)

loop_
_atom_type_symbol
_atom_type_scat_dispersion_real
_atom_type_scat_dispersion_imag
_atom_type_scat_Cromer_Mann_a1
_atom_type_scat_Cromer_Mann_b1
_atom_type_scat_Cromer_Mann_a2
_atom_type_scat_Cromer_Mann_b2
_atom_type_scat_Cromer_Mann_a3
_atom_type_scat_Cromer_Mann_b3
_atom_type_scat_Cromer_Mann_a4
_atom_type_scat_Cromer_Mann_b4
_atom_type_scat_Cromer_Mann_c
_atom_type_scat_source
C 0.0181 0.0091 2.3100 20.8439 1.0200 10.2075 1.5886 0.5687 0.8650 51.6512 0.2156 'International Tables Vol C 4.2.6.8 and 6.1.1.4'
H 0.0000 0.0000 0.4930 10.5109 0.3229 26.1257 0.1402 3.1424 0.0408 57.7998 0.0030 'International Tables Vol C 4.2.6.8 and 6.1.1.4'
N 0.0311 0.0180 12.2126 0.0057 3.1322 9.8933 2.0125 28.9975 1.1663 0.5826 -11.5290 'International Tables Vol C 4.2.6.8 and 6.1.1.4'
O 0.0492 0.0322 3.0485 13.2771 2.2868 5.7011 1.5463 0.3239 0.8670 32.9089 0.2508 'International Tables Vol C 4.2.6.8 and 6.1.1.4'
S 0.3331 0.5567 6.9053 1.4679 5.2034 22.2151 1.4379 0.2536 1.5863 56.1720 0.8669 'International Tables Vol C 4.2.6.8 and 6.1.1.4'

loop_
_geom_angle_atom_site_label_1
_geom_angle_site_symmetry_1
_geom_angle_atom_site_label_2
_geom_angle_site_symmetry_2
_geom_angle_atom_site_label_3
_geom_angle_site_symmetry_3
_geom_angle
_geom_angle_publ_flag
O2 . S1 . O3 . 117.66(9) yes
O2 . S1 . C4 . 108.46(11) yes
O3 . S1 . C4 . 108.90(11) yes
O2 . S1 . C5 . 108.84(10) yes
O3 . S1 . C5 . 109.32(10) yes
C4 . S1 . C5 . 102.59(10) yes
S1 . C4 . H42 . 108.4 no
S1 . C4 . H41 . 107.7 no
H42 . C4 . H41 . 112.9 no
S1 . C4 . H43 . 104.9 no
H42 . C4 . H43 . 110.4 no
H41 . C4 . H43 . 112.2 no
S1 . C5 . C6 . 113.40(13) yes
S1 . C5 . H52 . 105.9 no
C6 . C5 . H52 . 111.2 no
S1 . C5 . H51 . 107.6 no
C6 . C5 . H51 . 109.6 no
H52 . C5 . H51 . 109.0 no
C5 . C6 . N7 . 111.39(17) yes
C5 . C6 . C22 . 111.88(16) yes
N7 . C6 . C22 . 112.12(16) yes
C5 . C6 . H61 . 107.8 no
N7 . C6 . H61 . 106.1 no
C22 . C6 . H61 . 107.2 no
C6 . N7 . C8 . 123.73(16) yes
C6 . N7 . C11 . 124.84(16) yes
C8 . N7 . C11 . 111.00(16) yes
N7 . C8 . C9 . 106.42(16) yes
N7 . C8 . O12 . 124.81(18) yes
C9 . C8 . O12 . 128.77(18) yes
C8 . C9 . C10 . 108.41(18) yes
C8 . C9 . C14 . 129.51(18) yes
C10 . C9 . C14 . 122.04(19) yes
C9 . C10 . C11 . 107.81(17) yes
C9 . C10 . C17 . 122.43(19) yes
C11 . C10 . C17 . 129.76(19) yes
C10 . C11 . N7 . 106.33(16) yes
C10 . C11 . O13 . 128.77(19) yes
N7 . C11 . O13 . 124.9(2) yes
C9 . C14 . C15 . 116.35(19) yes
C9 . C14 . N18 . 118.50(18) yes
C15 . C14 . N18 . 125.13(19) yes
C14 . C15 . C16 . 120.7(2) yes
C14 . C15 . H151 . 120.4 no
C16 . C15 . H151 . 118.9 no
C15 . C16 . C17 . 122.5(2) yes
C15 . C16 . H161 . 118.2 no
C17 . C16 . H161 . 119.2 no
C16 . C17 . C10 . 115.9(2) yes
C16 . C17 . H171 . 124.4 no
C10 . C17 . H171 . 119.6 no
C14 . N18 . C19 . 128.69(18) yes
C14 . N18 . H181 . 113.7 no
C19 . N18 . H181 . 117.6 no
N18 . C19 . C20 . 113.82(19) yes
N18 . C19 . O21 . 123.4(2) yes
C20 . C19 . O21 . 122.77(19) yes
C19 . C20 . H201 . 111.0 no
C19 . C20 . H203 . 107.2 no
H201 . C20 . H203 . 107.9 no
C19 . C20 . H202 . 110.9 no
H201 . C20 . H202 . 111.9 no
H203 . C20 . H202 . 107.8 no
C6 . C22 . C23 . 121.66(18) yes
C6 . C22 . C27 . 119.02(18) yes
C23 . C22 . C27 . 119.30(19) yes
C22 . C23 . C24 . 120.25(19) yes
C22 . C23 . H231 . 120.3 no
C24 . C23 . H231 . 119.5 no
C23 . C24 . C25 . 119.86(19) yes
C23 . C24 . O28 . 124.20(19) yes
C25 . C24 . O28 . 115.94(18) yes
C24 . C25 . C26 . 119.4(2) yes
C24 . C25 . O31 . 115.61(19) yes
C26 . C25 . O31 . 125.0(2) yes
C25 . C26 . C27 . 120.5(2) yes
C25 . C26 . H261 . 119.8 no
C27 . C26 . H261 . 119.8 no
C26 . C27 . C22 . 120.7(2) yes
C26 . C27 . H271 . 119.2 no
C22 . C27 . H271 . 120.1 no
C24 . O28 . C29 . 116.67(16) yes
O28 . C29 . C30 . 108.01(19) yes
O28 . C29 . H291 . 110.2 no
C30 . C29 . H291 . 109.3 no
O28 . C29 . H292 . 110.1 no
C30 . C29 . H292 . 110.8 no
H291 . C29 . H292 . 108.3 no
C29 . C30 . H303 . 111.0 no
C29 . C30 . H301 . 112.1 no
H303 . C30 . H301 . 109.3 no
C29 . C30 . H302 . 109.3 no
H303 . C30 . H302 . 107.2 no
H301 . C30 . H302 . 107.8 no
C25 . O31 . C32 . 115.75(18) yes
O31 . C32 . H321 . 105.5 no
O31 . C32 . H323 . 110.4 no
H321 . C32 . H323 . 107.7 no
O31 . C32 . H322 . 113.3 no
H321 . C32 . H322 . 111.2 no
H323 . C32 . H322 . 108.6 no
C41 . O40 . C42 . 124.6(6) yes
O40 . C41 . O40 6_555 83.0(5) yes
O40 . C41 . H415 6_555 63.4 no
O40 6_555 C41 . H415 6_555 109.5 no
O40 . C41 . H416 6_555 66.3 no
O40 6_555 C41 . H416 6_555 109.7 no
H415 6_555 C41 . H416 6_555 109.5 no
O40 . C41 . H414 6_555 167.7 no
O40 6_555 C41 . H414 6_555 109.2 no
H415 6_555 C41 . H414 6_555 109.5 no
H416 6_555 C41 . H414 6_555 109.5 no
O40 . C41 . H414 . 109.2 no
O40 6_555 C41 . H414 . 167.7 no
H415 6_555 C41 . H414 . 78.4 no
H416 6_555 C41 . H414 . 75.0 no
H414 6_555 C41 . H414 . 58.7 no
O40 . C41 . H416 . 109.7 no
O40 6_555 C41 . H416 . 66.3 no
H415 6_555 C41 . H416 . 70.1 no
H416 6_555 C41 . H416 . 175.0 no
H414 6_555 C41 . H416 . 75.0 no
O40 . C41 . H415 . 109.5 no
O40 6_555 C41 . H415 . 63.4 no
H415 6_555 C41 . H415 . 171.3 no
H416 6_555 C41 . H415 . 70.1 no
H414 6_555 C41 . H415 . 78.4 no
H414 . C41 . H416 . 109.5 no
H414 . C41 . H415 . 109.5 no
H416 . C41 . H415 . 109.5 no
C42 6_555 C42 . O40 . 103.8(4) yes
C42 6_555 C42 . C43 . 118.8(3) yes
O40 . C42 . C43 . 137.4(6) yes
C42 6_555 C42 . H421 . 120.6 no
O40 . C42 . H421 . 16.8 no
C43 . C42 . H421 . 120.7 no
C42 . C43 . C44 . 120.2(5) yes
C42 . C43 . H431 . 117.9 no
C44 . C43 . H431 . 121.9 no
C44 6_555 C44 . C43 . 121.0(3) yes
C44 6_555 C44 . H441 . 118.5 no
C43 . C44 . H441 . 120.5 no

loop_
_geom_bond_atom_site_label_1
_geom_bond_site_symmetry_1
_geom_bond_atom_site_label_2
_geom_bond_site_symmetry_2
_geom_bond_distance
_geom_bond_publ_flag
S1 . O2 . 1.4427(16) yes
S1 . O3 . 1.4371(16) yes
S1 . C4 . 1.764(2) yes
S1 . C5 . 1.772(2) yes
C4 . H42 . 0.973 no
C4 . H41 . 0.993 no
C4 . H43 . 0.996 no
C5 . C6 . 1.529(3) yes
C5 . H52 . 0.974 no
C5 . H51 . 0.978 no
C6 . N7 . 1.476(2) yes
C6 . C22 . 1.526(3) yes
C6 . H61 . 0.976 no
N7 . C8 . 1.400(2) yes
N7 . C11 . 1.397(3) yes
C8 . C9 . 1.482(3) yes
C8 . O12 . 1.219(2) yes
C9 . C10 . 1.380(3) yes
C9 . C14 . 1.388(3) yes
C10 . C11 . 1.493(3) yes
C10 . C17 . 1.378(3) yes
C11 . O13 . 1.204(2) yes
C14 . C15 . 1.402(3) yes
C14 . N18 . 1.397(3) yes
C15 . C16 . 1.391(3) yes
C15 . H151 . 0.962 no
C16 . C17 . 1.392(3) yes
C16 . H161 . 0.953 no
C17 . H171 . 0.921 no
N18 . C19 . 1.368(3) yes
N18 . H181 . 0.872 no
C19 . C20 . 1.504(3) yes
C19 . O21 . 1.217(3) yes
C20 . H201 . 0.924 no
C20 . H203 . 0.976 no
C20 . H202 . 0.951 no
C22 . C23 . 1.405(3) yes
C22 . C27 . 1.374(3) yes
C23 . C24 . 1.384(3) yes
C23 . H231 . 0.950 no
C24 . C25 . 1.409(3) yes
C24 . O28 . 1.378(2) yes
C25 . C26 . 1.377(3) yes
C25 . O31 . 1.375(3) yes
C26 . C27 . 1.393(3) yes
C26 . H261 . 0.939 no
C27 . H271 . 0.948 no
O28 . C29 . 1.438(2) yes
C29 . C30 . 1.502(3) yes
C29 . H291 . 1.016 no
C29 . H292 . 1.004 no
C30 . H303 . 0.967 no
C30 . H301 . 0.956 no
C30 . H302 . 0.958 no
O31 . C32 . 1.424(3) yes
C32 . H321 . 0.971 no
C32 . H323 . 0.978 no
C32 . H322 . 0.953 no
O40 . C41 . 1.584(7) yes
O40 . C42 . 1.359(6) yes
C41 . H415 6_555 0.950 no
C41 . H416 6_555 0.950 no
C41 . H414 6_555 0.950 no
C41 . H414 . 0.950 no
C41 . H416 . 0.950 no
C41 . H415 . 0.950 no
C42 . C42 6_555 1.449(10) yes
C42 . C43 . 1.363(6) yes
C42 . H421 . 0.950 no
C43 . C44 . 1.344(5) yes
C43 . H431 . 0.929 no
C44 . C44 6_555 1.377(7) yes
C44 . H441 . 0.964 no

loop_
_geom_hbond_atom_site_label_D
_geom_hbond_site_symmetry_D
_geom_hbond_atom_site_label_H
_geom_hbond_site_symmetry_H
_geom_hbond_atom_site_label_A
_geom_hbond_site_symmetry_A
_geom_hbond_angle_DHA
_geom_hbond_distance_DH
_geom_hbond_distance_HA
_geom_hbond_distance_DA
_geom_hbond_publ_flag
C32 . H321 . O21 2_655 167 0.97 2.53 3.490(3) yes
C27 . H271 . O2 7_555 138 0.95 2.51 3.275(3) yes
C26 . H261 . O3 7_555 164 0.94 2.44 3.354(3) yes
C23 . H231 . O13 6_556 177 0.95 2.41 3.363(3) yes
C5 . H52 . O21 7_555 168 0.97 2.49 3.454(3) yes
C5 . H51 . O13 . 120 0.98 2.47 3.084(3) yes
C5 . H51 . O13 6_556 145 0.98 2.30 3.151(3) yes
C4 . H42 . O2 6_556 148 0.97 2.53 3.389(3) yes
N18 . H181 . O12 . 139 0.87 2.26 2.967(3) yes
